data_7061896
loop_
_publ_author_name
'Ajormal, Fatemeh'
'Bikas, Rahman'
'Noshiranzadeh, Nader'
'Kozakiewicz-Piekarz, Anna'
'Lis, Tadeusz'

_publ_section_title
;
 Green catalytic synthesis of symmetric and non-symmetric
 \b-hydroxy-1,2,3-triazoles by using epichlorohydrin in the presence of
 Cu(ii) coordination compounds containing oxazole ligands
;
_journal_issue 40
_journal_name_full 'New Journal of Chemistry'
_journal_page_first 19468
_journal_page_last 19481
_journal_paper_doi 10.1039/D2NJ03826A
_journal_volume 46
_journal_year 2022
_chemical_formula_moiety 'C11 H12 Cl N3 O'
_chemical_formula_sum 'C11 H12 Cl N3 O'
_chemical_formula_weight 237.69
_space_group_crystal_system orthorhombic
_space_group_IT_number 60
_space_group_name_Hall '-P 2n 2ab'
_space_group_name_H-M_alt 'P b c n'
_atom_sites_solution_hydrogens geom
_atom_sites_solution_primary direct
_atom_sites_solution_secondary difmap
_audit_creation_method SHELXL-2017/1
_audit_update_record
;
2022-07-19 deposited with the CCDC.	2022-09-19 downloaded from the CCDC.
;
_cell_angle_alpha 90
_cell_angle_beta 90
_cell_angle_gamma 90
_cell_formula_units_Z 8
_cell_length_a 28.110(3)
_cell_length_b 10.0413(9)
_cell_length_c 8.0483(6)
_cell_measurement_reflns_used 1459
_cell_measurement_temperature 100(2)
_cell_measurement_theta_max 69.1410
_cell_measurement_theta_min 3.1040
_cell_volume 2271.7(4)
_computing_cell_refinement 'CrysAlisPro 1.171.41.119a (Rigaku OD, 2021)'
_computing_data_collection 'CrysAlisPro 1.171.41.119a (Rigaku OD, 2021)'
_computing_data_reduction 'CrysAlisPro 1.171.41.119a (Rigaku OD, 2021)'
_computing_publication_material 'CIFTAB (Sheldrick, 2014)'
_computing_structure_refinement 'SHELXL-2017/1 (Sheldrick, 2017)'
_computing_structure_solution 'SHELXT 2014/5 (Sheldrick, 2014)'
_diffrn_ambient_temperature 100(2)
_diffrn_detector_area_resol_mean 10.0000
_diffrn_measured_fraction_theta_full 1.000
_diffrn_measured_fraction_theta_max 0.974
_diffrn_measurement_device_type 'XtaLAB Synergy, Dualflex, HyPix'
_diffrn_radiation_type CuK\a
_diffrn_radiation_wavelength 1.54184
_diffrn_reflns_av_R_equivalents 0.1503
_diffrn_reflns_av_unetI/netI 0.0827
_diffrn_reflns_Laue_measured_fraction_full 1.000
_diffrn_reflns_Laue_measured_fraction_max 0.974
_diffrn_reflns_limit_h_max 35
_diffrn_reflns_limit_h_min -35
_diffrn_reflns_limit_k_max 12
_diffrn_reflns_limit_k_min -12
_diffrn_reflns_limit_l_max 9
_diffrn_reflns_limit_l_min -6
_diffrn_reflns_number 13017
_diffrn_reflns_point_group_measured_fraction_full 1.000
_diffrn_reflns_point_group_measured_fraction_max 0.974
_diffrn_reflns_theta_full 67.684
_diffrn_reflns_theta_max 80.315
_diffrn_reflns_theta_min 3.144
_diffrn_source 'micro-focus sealed X-ray tube'
_exptl_absorpt_coefficient_mu 2.838
_exptl_absorpt_correction_T_max 1.00000
_exptl_absorpt_correction_T_min 0.59095
_exptl_absorpt_correction_type multi-scan
_exptl_absorpt_process_details 'CrysAlisPro 1.171.41.119a (Rigaku Oxford Diffraction, 2021)'
_exptl_crystal_colour colorless
_exptl_crystal_density_diffrn 1.390
_exptl_crystal_description needle
_exptl_crystal_F_000 992
_exptl_crystal_size_max 0.048
_exptl_crystal_size_mid 0.016
_exptl_crystal_size_min 0.013
_refine_diff_density_max 1.045
_refine_diff_density_min -0.749
_refine_diff_density_rms 0.161
_refine_ls_extinction_coef 0.0062(14)
_refine_ls_extinction_expression Fc^*^=kFc[1+0.001xFc^2^\l^3^/sin(2\q)]^-1/4^
_refine_ls_extinction_method 'SHELXL-2017/1 (Sheldrick 2017)'
_refine_ls_goodness_of_fit_ref 1.128
_refine_ls_hydrogen_treatment constr
_refine_ls_matrix_type full
_refine_ls_number_parameters 146
_refine_ls_number_reflns 2430
_refine_ls_number_restraints 0
_refine_ls_restrained_S_all 1.128
_refine_ls_R_factor_all 0.1716
_refine_ls_R_factor_gt 0.1090
_refine_ls_shift/su_max 0.000
_refine_ls_shift/su_mean 0.000
_refine_ls_structure_factor_coef Fsqd
_refine_ls_weighting_details 'w=1/[\s^2^(Fo^2^)+(0.2000P)^2^] where P=(Fo^2^+2Fc^2^)/3'
_refine_ls_weighting_scheme calc
_refine_ls_wR_factor_gt 0.2916
_refine_ls_wR_factor_ref 0.3453
_reflns_Friedel_coverage 0.000
_reflns_number_gt 1318
_reflns_number_total 2430
_reflns_threshold_expression 'I > 2\s(I)'
_cod_data_source_file d2nj03826a2.cif
_cod_data_source_block ftcat48b_a
_cod_depositor_comments 'Adding full bibliography for 7061893--7061898.cif.'
_cod_database_code 7061896
_shelx_shelxl_version_number 2017/1
_shelx_space_group_comment
;
The symmetry employed for this shelxl refinement is uniquely defined
by the following loop, which should always be used as a source of
symmetry information in preference to the above space-group names.
They are only intended as comments.
;
_shelx_estimated_absorpt_t_min 0.876
_shelx_estimated_absorpt_t_max 0.964

loop_
_space_group_symop_operation_xyz
'x, y, z'
'-x+1/2, -y+1/2, z+1/2'
'-x, y, -z+1/2'
'x+1/2, -y+1/2, -z'
'-x, -y, -z'
'x-1/2, y-1/2, -z-1/2'
'x, -y, z-1/2'
'-x-1/2, y-1/2, z'

loop_
_atom_site_label
_atom_site_type_symbol
_atom_site_fract_x
_atom_site_fract_y
_atom_site_fract_z
_atom_site_U_iso_or_equiv
_atom_site_adp_type
_atom_site_occupancy
_atom_site_site_symmetry_order
_atom_site_calc_flag
_atom_site_refinement_flags_posn
_atom_site_refinement_flags_adp
_atom_site_refinement_flags_occupancy
_atom_site_disorder_assembly
_atom_site_disorder_group
C1 C 0.3926(2) 0.2844(5) 0.5961(7) 0.0433(14) Uani 1 1 d . . . . .
H1A H 0.376348 0.223565 0.666528 0.052 Uiso 1 1 calc R U . . .
C2 C 0.4397(2) 0.2599(6) 0.5504(8) 0.0494(15) Uani 1 1 d . . . . .
H2A H 0.455581 0.182533 0.589777 0.059 Uiso 1 1 calc R U . . .
C3 C 0.4630(2) 0.3479(7) 0.4482(8) 0.0515(15) Uani 1 1 d . . . . .
H3A H 0.495213 0.331701 0.418300 0.062 Uiso 1 1 calc R U . . .
C4 C 0.4401(2) 0.4598(6) 0.3888(7) 0.0461(14) Uani 1 1 d . . . . .
H4A H 0.456284 0.518839 0.316059 0.055 Uiso 1 1 calc R U . . .
C5 C 0.3937(2) 0.4862(6) 0.4342(6) 0.0406(13) Uani 1 1 d . . . . .
H5A H 0.378386 0.564294 0.394496 0.049 Uiso 1 1 calc R U . . .
C6 C 0.3692(2) 0.3984(5) 0.5385(6) 0.0363(12) Uani 1 1 d . . . . .
C7 C 0.3203(2) 0.4252(5) 0.5881(6) 0.0359(12) Uani 1 1 d . . . . .
N8 N 0.30016(18) 0.5481(4) 0.5766(5) 0.0419(11) Uani 1 1 d . . . . .
N9 N 0.25571(18) 0.5426(4) 0.6327(6) 0.0425(12) Uani 1 1 d . . . . .
N10 N 0.24824(17) 0.4172(4) 0.6811(5) 0.0364(10) Uani 1 1 d . . . . .
C11 C 0.2870(2) 0.3418(5) 0.6557(6) 0.0371(12) Uani 1 1 d . . . . .
H11A H 0.290659 0.249691 0.679772 0.044 Uiso 1 1 calc R U . . .
C12 C 0.2022(2) 0.3798(5) 0.7460(6) 0.0407(13) Uani 1 1 d . . . . .
H12A H 0.193117 0.441389 0.836682 0.049 Uiso 1 1 calc R U . . .
H12B H 0.203839 0.288624 0.792526 0.049 Uiso 1 1 calc R U . . .
C13 C 0.1646(2) 0.3847(6) 0.6080(6) 0.0436(14) Uani 1 1 d . . . . .
H13A H 0.161601 0.479934 0.572982 0.052 Uiso 1 1 calc R U . . .
O14 O 0.17873(14) 0.3127(4) 0.4682(4) 0.0411(10) Uani 1 1 d . . . . .
H14A H 0.157521 0.317617 0.394951 0.062 Uiso 1 1 calc R U . . .
C15 C 0.1174(2) 0.3436(7) 0.6759(8) 0.0561(16) Uani 1 1 d . . . . .
H15A H 0.110156 0.395430 0.777450 0.067 Uiso 1 1 calc R U . . .
H15B H 0.118117 0.247963 0.705856 0.067 Uiso 1 1 calc R U . . .
Cl16 Cl 0.07175(8) 0.3729(2) 0.5199(3) 0.0793(8) Uani 1 1 d . . . . .

loop_
_atom_site_aniso_label
_atom_site_aniso_U_11
_atom_site_aniso_U_22
_atom_site_aniso_U_33
_atom_site_aniso_U_23
_atom_site_aniso_U_13
_atom_site_aniso_U_12
C1 0.057(4) 0.039(3) 0.034(3) 0.002(2) 0.001(2) 0.001(2)
C2 0.057(4) 0.045(3) 0.046(3) 0.001(3) 0.003(3) 0.009(3)
C3 0.046(4) 0.064(4) 0.045(3) -0.006(3) 0.002(3) 0.003(3)
C4 0.051(4) 0.049(3) 0.038(3) 0.004(2) -0.001(2) -0.004(3)
C5 0.052(4) 0.043(3) 0.027(2) 0.002(2) 0.001(2) 0.000(2)
C6 0.047(3) 0.037(2) 0.026(2) -0.0020(19) -0.002(2) -0.001(2)
C7 0.050(3) 0.031(2) 0.027(2) -0.0004(18) -0.003(2) 0.001(2)
N8 0.053(3) 0.035(2) 0.037(2) 0.0026(18) 0.000(2) 0.0031(19)
N9 0.050(3) 0.037(2) 0.040(2) 0.0022(18) 0.001(2) 0.000(2)
N10 0.044(3) 0.0328(19) 0.032(2) -0.0019(16) -0.0001(18) -0.0044(19)
C11 0.050(3) 0.035(2) 0.026(2) 0.0033(19) 0.000(2) 0.003(2)
C12 0.047(3) 0.046(3) 0.029(2) -0.004(2) 0.003(2) -0.001(2)
C13 0.043(3) 0.053(3) 0.035(3) -0.005(2) 0.003(2) -0.002(3)
O14 0.045(2) 0.047(2) 0.0306(19) -0.0057(15) -0.0025(16) 0.0028(17)
C15 0.057(4) 0.062(4) 0.049(3) 0.013(3) 0.000(3) 0.001(3)
Cl16 0.0679(14) 0.0846(14) 0.0856(15) 0.0087(10) -0.0036(10) 0.0005(10)

loop_
_atom_type_symbol
_atom_type_description
_atom_type_scat_dispersion_real
_atom_type_scat_dispersion_imag
_atom_type_scat_source
C C 0.0181 0.0091 'International Tables Vol C Tables 4.2.6.8 and 6.1.1.4'
H H 0.0000 0.0000 'International Tables Vol C Tables 4.2.6.8 and 6.1.1.4'
N N 0.0311 0.0180 'International Tables Vol C Tables 4.2.6.8 and 6.1.1.4'
O O 0.0492 0.0322 'International Tables Vol C Tables 4.2.6.8 and 6.1.1.4'
Cl Cl 0.3639 0.7018 'International Tables Vol C Tables 4.2.6.8 and 6.1.1.4'

loop_
_geom_angle_atom_site_label_1
_geom_angle_atom_site_label_2
_geom_angle_atom_site_label_3
_geom_angle
_geom_angle_site_symmetry_1
_geom_angle_site_symmetry_3
_geom_angle_publ_flag
C2 C1 C6 120.1(5) . . ?
C2 C1 H1A 119.9 . . ?
C6 C1 H1A 119.9 . . ?
C3 C2 C1 119.8(6) . . ?
C3 C2 H2A 120.1 . . ?
C1 C2 H2A 120.1 . . ?
C2 C3 C4 120.5(6) . . ?
C2 C3 H3A 119.8 . . ?
C4 C3 H3A 119.8 . . ?
C5 C4 C3 120.4(6) . . ?
C5 C4 H4A 119.8 . . ?
C3 C4 H4A 119.8 . . ?
C4 C5 C6 120.2(5) . . ?
C4 C5 H5A 119.9 . . ?
C6 C5 H5A 119.9 . . ?
C1 C6 C5 119.0(5) . . ?
C1 C6 C7 120.2(5) . . ?
C5 C6 C7 120.8(5) . . ?
N8 C7 C11 107.4(5) . . ?
N8 C7 C6 122.8(5) . . ?
C11 C7 C6 129.8(5) . . ?
N9 N8 C7 109.2(4) . . ?
N8 N9 N10 106.6(4) . . ?
N9 N10 C11 111.1(4) . . ?
N9 N10 C12 119.4(5) . . ?
C11 N10 C12 129.5(4) . . ?
N10 C11 C7 105.7(4) . . ?
N10 C11 H11A 127.2 . . ?
C7 C11 H11A 127.2 . . ?
N10 C12 C13 110.3(4) . . ?
N10 C12 H12A 109.6 . . ?
C13 C12 H12A 109.6 . . ?
N10 C12 H12B 109.6 . . ?
C13 C12 H12B 109.6 . . ?
H12A C12 H12B 108.1 . . ?
O14 C13 C15 113.9(5) . . ?
O14 C13 C12 111.8(5) . . ?
C15 C13 C12 109.7(5) . . ?
O14 C13 H13A 107.0 . . ?
C15 C13 H13A 107.0 . . ?
C12 C13 H13A 107.0 . . ?
C13 O14 H14A 109.5 . . ?
C13 C15 Cl16 109.2(4) . . ?
C13 C15 H15A 109.8 . . ?
Cl16 C15 H15A 109.8 . . ?
C13 C15 H15B 109.8 . . ?
Cl16 C15 H15B 109.8 . . ?
H15A C15 H15B 108.3 . . ?

loop_
_geom_bond_atom_site_label_1
_geom_bond_atom_site_label_2
_geom_bond_distance
_geom_bond_site_symmetry_2
_geom_bond_publ_flag
C1 C2 1.397(9) . ?
C1 C6 1.398(8) . ?
C1 H1A 0.9500 . ?
C2 C3 1.373(9) . ?
C2 H2A 0.9500 . ?
C3 C4 1.382(9) . ?
C3 H3A 0.9500 . ?
C4 C5 1.378(8) . ?
C4 H4A 0.9500 . ?
C5 C6 1.399(7) . ?
C5 H5A 0.9500 . ?
C6 C7 1.458(8) . ?
C7 N8 1.361(6) . ?
C7 C11 1.368(7) . ?
N8 N9 1.330(7) . ?
N9 N10 1.335(6) . ?
N10 C11 1.343(7) . ?
N10 C12 1.445(7) . ?
C11 H11A 0.9500 . ?
C12 C13 1.535(8) . ?
C12 H12A 0.9900 . ?
C12 H12B 0.9900 . ?
C13 O14 1.395(6) . ?
C13 C15 1.493(9) . ?
C13 H13A 1.0000 . ?
O14 H14A 0.8400 . ?
C15 Cl16 1.820(7) . ?
C15 H15A 0.9900 . ?
C15 H15B 0.9900 . ?

loop_
_geom_hbond_atom_site_label_D
_geom_hbond_atom_site_label_H
_geom_hbond_atom_site_label_A
_geom_hbond_distance_DH
_geom_hbond_distance_HA
_geom_hbond_distance_DA
_geom_hbond_angle_DHA
_geom_hbond_site_symmetry_A
_geom_hbond_publ_flag
C11 H11A N9 0.95 2.48 3.241(7) 136.7 8_655 yes
C11 H11A O14 0.95 2.55 3.107(6) 117.4 2 yes
O14 H14A Cl16 0.84 2.67 3.096(4) 112.9 . yes

loop_
_geom_torsion_atom_site_label_1
_geom_torsion_atom_site_label_2
_geom_torsion_atom_site_label_3
_geom_torsion_atom_site_label_4
_geom_torsion
_geom_torsion_site_symmetry_1
_geom_torsion_site_symmetry_2
_geom_torsion_site_symmetry_3
_geom_torsion_site_symmetry_4
_geom_torsion_publ_flag
C6 C1 C2 C3 -0.2(9) . . . . ?
C1 C2 C3 C4 -0.8(10) . . . . ?
C2 C3 C4 C5 1.5(9) . . . . ?
C3 C4 C5 C6 -1.3(8) . . . . ?
C2 C1 C6 C5 0.4(8) . . . . ?
C2 C1 C6 C7 -179.1(5) . . . . ?
C4 C5 C6 C1 0.3(8) . . . . ?
C4 C5 C6 C7 179.8(5) . . . . ?
C1 C6 C7 N8 161.1(5) . . . . ?
C5 C6 C7 N8 -18.4(7) . . . . ?
C1 C6 C7 C11 -16.8(8) . . . . ?
C5 C6 C7 C11 163.7(5) . . . . ?
C11 C7 N8 N9 -0.8(6) . . . . ?
C6 C7 N8 N9 -179.1(4) . . . . ?
C7 N8 N9 N10 0.8(6) . . . . ?
N8 N9 N10 C11 -0.5(6) . . . . ?
N8 N9 N10 C12 -179.0(4) . . . . ?
N9 N10 C11 C7 0.0(6) . . . . ?
C12 N10 C11 C7 178.3(5) . . . . ?
N8 C7 C11 N10 0.5(5) . . . . ?
C6 C7 C11 N10 178.6(5) . . . . ?
N9 N10 C12 C13 68.1(6) . . . . ?
C11 N10 C12 C13 -110.0(6) . . . . ?
N10 C12 C13 O14 51.7(6) . . . . ?
N10 C12 C13 C15 179.0(5) . . . . ?
O14 C13 C15 Cl16 -62.1(6) . . . . ?
C12 C13 C15 Cl16 171.8(4) . . . . ?
